data_4127926
loop_
_publ_author_name
'Vidal, Xandro'
'Mascare\~nas, Jos\'e L'
'Gul\'ias, Mois\'es'

_publ_section_title
;
 Palladium-Catalyzed, Enantioselective Formal Cycloaddition between
 Benzyltriflamides and Allenes: Straightforward Access to Enantioenriched
 Isoquinolines.
;
_journal_issue 5
_journal_name_full 'Journal of the American Chemical Society'
_journal_page_first 1862
_journal_page_last 1866
_journal_paper_doi 10.1021/jacs.8b12636
_journal_volume 141
_journal_year 2019
_chemical_absolute_configuration rmad
_chemical_formula_moiety 'C18 H22 F3 N O2 S'
_chemical_formula_sum 'C18 H22 F3 N O2 S'
_chemical_formula_weight 373.42
_chemical_name_common 18MCD016
_space_group_crystal_system monoclinic
_space_group_IT_number 4
_space_group_name_Hall 'P 2yb'
_space_group_name_H-M_alt 'P 1 21 1'
_symmetry_space_group_name_Hall 'P 2yb'
_symmetry_space_group_name_H-M 'P 1 21 1'
_atom_sites_solution_hydrogens mixed
_atom_sites_solution_primary dual
_atom_sites_solution_secondary difmap
_cell_angle_alpha 90
_cell_angle_beta 100.483(4)
_cell_angle_gamma 90
_cell_formula_units_Z 2
_cell_length_a 9.9817(10)
_cell_length_b 8.5549(9)
_cell_length_c 10.6135(10)
_cell_measurement_reflns_used 9431
_cell_measurement_temperature 100.(2)
_cell_measurement_theta_max 32.7788
_cell_measurement_theta_min 2.3807
_cell_volume 891.19(15)
_computing_cell_refinement 'SAINT V8.38A (Bruker AXS Inc., 2017)'
_computing_data_collection 'Bruker APEX3 software'
_computing_data_reduction 'SAINT V8.38A (Bruker AXS Inc., 2017)'
_computing_molecular_graphics 'shelXle (C.B. Huebschle, rev 882)'
_computing_structure_refinement 'SHELXL-2017/1 (Sheldrick, 2017)'
_computing_structure_solution 'SHELXT 2014/5 (Sheldrick, 2014)'
_diffrn_ambient_temperature 100.(2)
_diffrn_detector_area_resol_mean 10.4167
_diffrn_measured_fraction_theta_full 0.994
_diffrn_measured_fraction_theta_max 0.994
_diffrn_measurement_device_type 'Bruker D8 Venture Photon 100 CMOS'
_diffrn_measurement_method '\f or \w oscillation scans'
_diffrn_radiation_monochromator 'Incoatec HeliosTM multilayer optics'
_diffrn_radiation_type MoK\a
_diffrn_radiation_wavelength 0.71073
_diffrn_reflns_av_R_equivalents 0.0360
_diffrn_reflns_av_unetI/netI 0.0500
_diffrn_reflns_limit_h_max 13
_diffrn_reflns_limit_h_min -15
_diffrn_reflns_limit_k_max 13
_diffrn_reflns_limit_k_min -13
_diffrn_reflns_limit_l_max 12
_diffrn_reflns_limit_l_min -16
_diffrn_reflns_number 16431
_diffrn_reflns_theta_full 32.85
_diffrn_reflns_theta_max 32.85
_diffrn_reflns_theta_min 3.08
_diffrn_source 'Incoatec high brillance I\muS microsource'
_diffrn_source_type 'INCOATEC microfocus sealed tube'
_exptl_absorpt_coefficient_mu 0.223
_exptl_absorpt_correction_T_max 0.95
_exptl_absorpt_correction_T_min 0.91
_exptl_absorpt_correction_type multi-scan
_exptl_absorpt_process_details
;
SADABS-2016/2 - Bruker AXS area detector scaling and absorption correction
;
_exptl_crystal_colour colourless
_exptl_crystal_density_diffrn 1.392
_exptl_crystal_density_method 'not measured'
_exptl_crystal_description prism
_exptl_crystal_F_000 392
_exptl_crystal_size_max 0.256
_exptl_crystal_size_mid 0.251
_exptl_crystal_size_min 0.247
_refine_diff_density_max 0.272
_refine_diff_density_min -0.444
_refine_ls_abs_structure_details
;

Flack x determined using 2304 quotients [(I+)-(I-)]/[(I+)+(I-)]
(Parsons, Flack and Wagner, Acta Cryst. B69 (2013) 249-259).
;
_refine_ls_abs_structure_Flack -0.04(3)
_refine_ls_extinction_method none
_refine_ls_goodness_of_fit_ref 1.056
_refine_ls_hydrogen_treatment mixed
_refine_ls_matrix_type full
_refine_ls_number_parameters 284
_refine_ls_number_reflns 6516
_refine_ls_number_restraints 1
_refine_ls_restrained_S_all 1.056
_refine_ls_R_factor_all 0.0516
_refine_ls_R_factor_gt 0.0395
_refine_ls_shift/su_max 0.000
_refine_ls_shift/su_mean 0.000
_refine_ls_structure_factor_coef Fsqd
_refine_ls_weighting_details 'w=1/[\s^2^(Fo^2^)+(0.0426P)^2^+0.0940P] where P=(Fo^2^+2Fc^2^)/3'
_refine_ls_weighting_scheme calc
_refine_ls_wR_factor_gt 0.0850
_refine_ls_wR_factor_ref 0.0906
_reflns_number_gt 5640
_reflns_number_total 6516
_reflns_threshold_expression 'I > 2\s(I)'
_cod_data_source_file ja8b12636_si_002.cif
_cod_data_source_block 18MCD016
_cod_depositor_comments
;
The following automatic conversions were performed:

'_exptl_absorpt_correction_type' value 'Multi-Scan' changed to
'multi-scan' according to
/home/data/users/saulius/crontab/automatic-downloads/current/ACS/lib/dictionaries/cif_core.dic
dictionary named 'cif_core.dic' version 2.4.2 from 2011-04-26.

Automatic conversion script
Id: cif_fix_values 4973 2017-02-22 13:04:09Z antanas 
;
_cod_database_code 4127926

loop_
_space_group_symop_operation_xyz
'x, y, z'
'-x, y+1/2, -z'

loop_
_atom_site_type_symbol
_atom_site_label
_atom_site_fract_x
_atom_site_fract_y
_atom_site_fract_z
_atom_site_U_iso_or_equiv
_atom_site_adp_type
_atom_site_calc_flag
_atom_site_refinement_flags_adp
_atom_site_refinement_flags_posn
_atom_site_occupancy
N N1 0.87871(15) 0.41975(19) 0.27876(15) 0.0145(3) Uani d . . 1
C C2 0.81798(18) 0.5762(2) 0.23973(19) 0.0146(3) Uani d . . 1
H H2 0.862(2) 0.610(3) 0.168(2) 0.018 Uiso d U . 1
C C3 0.66684(18) 0.5566(2) 0.18974(18) 0.0143(3) Uani d . . 1
C C4 0.6026(2) 0.6384(3) 0.0826(2) 0.0198(4) Uani d . . 1
H H4 0.651(3) 0.695(3) 0.039(3) 0.024 Uiso d U . 1
C C5 0.4624(2) 0.6242(3) 0.0414(2) 0.0223(4) Uani d . . 1
H H5 0.419(3) 0.680(3) -0.034(3) 0.027 Uiso d U . 1
C C6 0.3869(2) 0.5287(3) 0.1079(2) 0.0209(4) Uani d . . 1
H H6 0.289(3) 0.513(3) 0.082(3) 0.025 Uiso d U . 1
C C7 0.45070(19) 0.4454(2) 0.21457(19) 0.0162(4) Uani d . . 1
H H7 0.396(2) 0.379(3) 0.255(2) 0.019 Uiso d U . 1
C C8 0.59125(18) 0.4597(2) 0.25814(18) 0.0131(3) Uani d . . 1
C C9 0.67162(16) 0.3684(2) 0.36518(16) 0.0128(3) Uani d . . 1
C C10 0.79437(19) 0.2951(2) 0.32307(19) 0.0156(3) Uani d . . 1
H H10A 0.851(2) 0.243(3) 0.387(2) 0.019 Uiso d U . 1
H H10B 0.763(3) 0.217(3) 0.251(2) 0.019 Uiso d U . 1
C C11 0.8480(2) 0.6888(2) 0.3538(2) 0.0202(4) Uani d . . 1
H H11A 0.801(3) 0.651(3) 0.423(3) 0.024 Uiso d U . 1
H H11B 0.948(3) 0.684(3) 0.381(3) 0.024 Uiso d U . 1
C C12 0.8067(3) 0.8575(3) 0.3176(3) 0.0315(5) Uani d . . 1
H H12A 0.857018 0.894574 0.252256 0.047 Uiso calc U R 1
H H12B 0.828012 0.924175 0.39374 0.047 Uiso calc U R 1
H H12C 0.708689 0.861886 0.283666 0.047 Uiso calc U R 1
C C19 0.64412(17) 0.3521(2) 0.48370(17) 0.0138(3) Uani d . . 1
C C20 0.5275(2) 0.4332(3) 0.52954(19) 0.0182(4) Uani d . . 1
H H20A 0.464(3) 0.358(3) 0.558(2) 0.022 Uiso d U . 1
H H20B 0.468(3) 0.491(3) 0.462(3) 0.022 Uiso d U . 1
C C21 0.5822(2) 0.5410(2) 0.6435(2) 0.0221(4) Uani d . . 1
H H21A 0.630(3) 0.630(4) 0.611(3) 0.027 Uiso d U . 1
H H21B 0.507(3) 0.588(3) 0.675(3) 0.027 Uiso d U . 1
C C22 0.6752(3) 0.4545(3) 0.7508(2) 0.0277(5) Uani d . . 1
H H22A 0.620(3) 0.383(4) 0.790(3) 0.033 Uiso d U . 1
H H22B 0.717(3) 0.533(4) 0.818(3) 0.033 Uiso d U . 1
C C23 0.7904(2) 0.3713(3) 0.70073(19) 0.0243(4) Uani d . . 1
H H23A 0.848(3) 0.310(3) 0.769(3) 0.029 Uiso d U . 1
H H23B 0.851(3) 0.458(3) 0.671(3) 0.029 Uiso d U . 1
C C24 0.7314(2) 0.2613(2) 0.59022(19) 0.0169(4) Uani d . . 1
H H24A 0.805(3) 0.198(3) 0.557(2) 0.02 Uiso d U . 1
H H24B 0.673(3) 0.179(3) 0.623(2) 0.02 Uiso d U . 1
S S25 1.02237(4) 0.37291(5) 0.24398(4) 0.01521(10) Uani d . . 1
O O26 1.09517(15) 0.51073(19) 0.22174(16) 0.0264(3) Uani d . . 1
O O27 1.08403(15) 0.2518(2) 0.32640(15) 0.0271(4) Uani d . . 1
C C28 0.9819(2) 0.2808(3) 0.0854(2) 0.0213(4) Uani d . . 1
F F29 1.09415(15) 0.2574(2) 0.03802(15) 0.0381(4) Uani d . . 1
F F30 0.89953(17) 0.3719(3) 0.00631(12) 0.0452(4) Uani d . . 1
F F31 0.92080(17) 0.14443(18) 0.09126(15) 0.0373(4) Uani d . . 1

loop_
_atom_site_aniso_label
_atom_site_aniso_U_11
_atom_site_aniso_U_22
_atom_site_aniso_U_33
_atom_site_aniso_U_12
_atom_site_aniso_U_13
_atom_site_aniso_U_23
N1 0.0125(6) 0.0148(7) 0.0168(7) 0.0025(6) 0.0045(5) 0.0008(6)
C2 0.0141(7) 0.0128(8) 0.0179(9) 0.0005(7) 0.0049(6) 0.0021(7)
C3 0.0142(7) 0.0144(8) 0.0146(8) 0.0031(7) 0.0033(6) 0.0015(7)
C4 0.0205(9) 0.0221(9) 0.0180(9) 0.0041(8) 0.0064(7) 0.0078(8)
C5 0.0217(9) 0.0292(11) 0.0154(9) 0.0070(8) 0.0015(7) 0.0069(8)
C6 0.0147(8) 0.0279(10) 0.0185(9) 0.0031(8) -0.0012(7) 0.0020(8)
C7 0.0134(8) 0.0191(9) 0.0158(9) -0.0001(7) 0.0021(6) 0.0010(7)
C8 0.0137(8) 0.0137(8) 0.0118(8) 0.0018(6) 0.0019(6) 0.0007(6)
C9 0.0113(6) 0.0116(7) 0.0155(7) -0.0001(7) 0.0023(5) 0.0013(7)
C10 0.0162(8) 0.0140(8) 0.0177(9) 0.0026(7) 0.0057(6) 0.0033(7)
C11 0.0182(9) 0.0153(9) 0.0272(10) -0.0019(7) 0.0044(7) -0.0032(8)
C12 0.0346(11) 0.0158(10) 0.0467(13) -0.0015(10) 0.0145(10) -0.0030(10)
C19 0.0132(7) 0.0125(8) 0.0148(7) -0.0007(6) 0.0004(5) 0.0017(6)
C20 0.0153(8) 0.0235(9) 0.0168(9) 0.0024(7) 0.0053(7) 0.0024(7)
C21 0.0298(10) 0.0176(9) 0.0195(10) 0.0067(8) 0.0061(8) 0.0008(8)
C22 0.0423(13) 0.0225(11) 0.0165(10) 0.0103(10) 0.0007(9) -0.0024(8)
C23 0.0299(9) 0.0211(9) 0.0178(8) 0.0076(10) -0.0065(7) -0.0025(9)
C24 0.0216(9) 0.0139(8) 0.0146(8) 0.0017(7) 0.0020(7) 0.0010(7)
S25 0.01063(17) 0.0197(2) 0.01507(19) 0.00149(19) 0.00190(13) -0.00443(19)
O26 0.0166(7) 0.0251(8) 0.0398(9) -0.0071(6) 0.0118(6) -0.0120(7)
O27 0.0201(7) 0.0378(9) 0.0228(8) 0.0156(7) 0.0019(6) 0.0033(7)
C28 0.0227(9) 0.0246(10) 0.0178(9) -0.0019(8) 0.0063(7) -0.0058(8)
F29 0.0369(8) 0.0471(9) 0.0374(8) -0.0086(7) 0.0255(7) -0.0210(7)
F30 0.0603(9) 0.0560(10) 0.0148(6) 0.0170(10) -0.0052(6) -0.0033(8)
F31 0.0465(9) 0.0310(8) 0.0390(8) -0.0186(7) 0.0196(7) -0.0196(7)

loop_
_atom_type_symbol
_atom_type_description
_atom_type_scat_dispersion_real
_atom_type_scat_dispersion_imag
_atom_type_scat_source
C C 0.0033 0.0016 'International Tables Vol C Tables 4.2.6.8 and 6.1.1.4'
H H 0.0000 0.0000 'International Tables Vol C Tables 4.2.6.8 and 6.1.1.4'
N N 0.0061 0.0033 'International Tables Vol C Tables 4.2.6.8 and 6.1.1.4'
O O 0.0106 0.0060 'International Tables Vol C Tables 4.2.6.8 and 6.1.1.4'
F F 0.0171 0.0103 'International Tables Vol C Tables 4.2.6.8 and 6.1.1.4'
S S 0.1246 0.1234 'International Tables Vol C Tables 4.2.6.8 and 6.1.1.4'

loop_
_geom_angle_atom_site_label_1
_geom_angle_atom_site_label_2
_geom_angle_atom_site_label_3
_geom_angle
C10 N1 C2 120.32(14)
C10 N1 S25 118.52(12)
C2 N1 S25 119.77(12)
N1 C2 C3 108.99(15)
N1 C2 C11 109.40(16)
C3 C2 C11 112.66(15)
N1 C2 H2 105.1(15)
C3 C2 H2 108.6(14)
C11 C2 H2 111.8(15)
C4 C3 C8 120.52(17)
C4 C3 C2 120.88(17)
C8 C3 C2 118.52(16)
C3 C4 C5 120.03(19)
C3 C4 H4 119.8(18)
C5 C4 H4 120.1(18)
C6 C5 C4 119.95(18)
C6 C5 H5 120.5(16)
C4 C5 H5 119.6(16)
C5 C6 C7 120.33(18)
C5 C6 H6 123.1(16)
C7 C6 H6 116.6(16)
C6 C7 C8 120.48(18)
C6 C7 H7 117.6(15)
C8 C7 H7 121.9(15)
C7 C8 C3 118.67(17)
C7 C8 C9 125.10(17)
C3 C8 C9 115.97(15)
C19 C9 C8 126.60(16)
C19 C9 C10 123.22(16)
C8 C9 C10 110.17(14)
N1 C10 C9 109.37(15)
N1 C10 H10A 106.1(16)
C9 C10 H10A 114.0(15)
N1 C10 H10B 110.2(14)
C9 C10 H10B 109.5(14)
H10A C10 H10B 108.(2)
C12 C11 C2 112.89(18)
C12 C11 H11A 110.4(17)
C2 C11 H11A 109.2(17)
C12 C11 H11B 109.1(17)
C2 C11 H11B 104.1(16)
H11A C11 H11B 111.(2)
C11 C12 H12A 109.5
C11 C12 H12B 109.5
H12A C12 H12B 109.5
C11 C12 H12C 109.5
H12A C12 H12C 109.5
H12B C12 H12C 109.5
C9 C19 C20 123.72(16)
C9 C19 C24 124.49(17)
C20 C19 C24 111.63(16)
C19 C20 C21 110.14(16)
C19 C20 H20A 112.1(16)
C21 C20 H20A 107.5(15)
C19 C20 H20B 113.2(16)
C21 C20 H20B 110.8(16)
H20A C20 H20B 103.(2)
C22 C21 C20 112.16(18)
C22 C21 H21A 111.3(16)
C20 C21 H21A 108.2(17)
C22 C21 H21B 110.6(17)
C20 C21 H21B 109.3(17)
H21A C21 H21B 105.(2)
C21 C22 C23 111.16(18)
C21 C22 H22A 108.2(17)
C23 C22 H22A 112.2(18)
C21 C22 H22B 108.7(17)
C23 C22 H22B 108.2(16)
H22A C22 H22B 108.(2)
C22 C23 C24 110.06(17)
C22 C23 H23A 111.6(16)
C24 C23 H23A 108.9(17)
C22 C23 H23B 106.8(16)
C24 C23 H23B 111.6(16)
H23A C23 H23B 108.(2)
C19 C24 C23 110.22(16)
C19 C24 H24A 111.5(15)
C23 C24 H24A 112.6(15)
C19 C24 H24B 108.6(14)
C23 C24 H24B 109.3(14)
H24A C24 H24B 104.(2)
O27 S25 O26 121.84(10)
O27 S25 N1 110.33(9)
O26 S25 N1 109.69(9)
O27 S25 C28 104.46(10)
O26 S25 C28 103.70(10)
N1 S25 C28 105.22(9)
F30 C28 F31 108.19(19)
F30 C28 F29 108.67(19)
F31 C28 F29 108.24(18)
F30 C28 S25 109.78(15)
F31 C28 S25 111.23(15)
F29 C28 S25 110.65(15)

loop_
_geom_bond_atom_site_label_1
_geom_bond_atom_site_label_2
_geom_bond_distance
N1 C10 1.487(2)
N1 C2 1.496(2)
N1 S25 1.5955(16)
C2 C3 1.515(3)
C2 C11 1.534(3)
C2 H2 0.99(3)
C3 C4 1.389(3)
C3 C8 1.408(3)
C4 C5 1.394(3)
C4 H4 0.88(3)
C5 C6 1.388(3)
C5 H5 0.97(3)
C6 C7 1.391(3)
C6 H6 0.97(3)
C7 C8 1.400(3)
C7 H7 0.94(3)
C8 C9 1.487(2)
C9 C19 1.343(2)
C9 C10 1.514(3)
C10 H10A 0.92(3)
C10 H10B 1.02(3)
C11 C12 1.531(3)
C11 H11A 0.99(3)
C11 H11B 0.99(3)
C12 H12A 0.98
C12 H12B 0.98
C12 H12C 0.98
C19 C20 1.510(3)
C19 C24 1.510(3)
C20 C21 1.540(3)
C20 H20A 0.99(3)
C20 H20B 0.98(3)
C21 C22 1.524(3)
C21 H21A 1.00(3)
C21 H21B 0.96(3)
C22 C23 1.528(3)
C22 H22A 0.96(3)
C22 H22B 1.02(3)
C23 C24 1.535(3)
C23 H23A 0.99(3)
C23 H23B 1.04(3)
C24 H24A 1.02(3)
C24 H24B 1.01(3)
S25 O27 1.4221(17)
S25 O26 1.4270(17)
S25 C28 1.835(2)
C28 F30 1.318(3)
C28 F31 1.323(3)
C28 F29 1.325(2)

loop_
_geom_torsion_atom_site_label_1
_geom_torsion_atom_site_label_2
_geom_torsion_atom_site_label_3
_geom_torsion_atom_site_label_4
_geom_torsion
C10 N1 C2 C3 -28.4(2)
S25 N1 C2 C3 137.94(14)
C10 N1 C2 C11 95.19(19)
S25 N1 C2 C11 -98.48(17)
N1 C2 C3 C4 -139.12(18)
C11 C2 C3 C4 99.3(2)
N1 C2 C3 C8 44.1(2)
C11 C2 C3 C8 -77.5(2)
C8 C3 C4 C5 -0.4(3)
C2 C3 C4 C5 -177.10(19)
C3 C4 C5 C6 0.2(3)
C4 C5 C6 C7 -0.8(3)
C5 C6 C7 C8 1.6(3)
C6 C7 C8 C3 -1.7(3)
C6 C7 C8 C9 -175.55(18)
C4 C3 C8 C7 1.1(3)
C2 C3 C8 C7 177.91(17)
C4 C3 C8 C9 175.51(18)
C2 C3 C8 C9 -7.7(2)
C7 C8 C9 C19 -51.8(3)
C3 C8 C9 C19 134.2(2)
C7 C8 C9 C10 129.1(2)
C3 C8 C9 C10 -44.9(2)
C2 N1 C10 C9 -20.1(2)
S25 N1 C10 C9 173.38(12)
C19 C9 C10 N1 -121.6(2)
C8 C9 C10 N1 57.6(2)
N1 C2 C11 C12 172.11(16)
C3 C2 C11 C12 -66.5(2)
C8 C9 C19 C20 -3.2(3)
C10 C9 C19 C20 175.75(18)
C8 C9 C19 C24 -178.28(18)
C10 C9 C19 C24 0.7(3)
C9 C19 C20 C21 -119.0(2)
C24 C19 C20 C21 56.6(2)
C19 C20 C21 C22 -53.8(2)
C20 C21 C22 C23 54.1(3)
C21 C22 C23 C24 -55.6(3)
C9 C19 C24 C23 116.2(2)
C20 C19 C24 C23 -59.4(2)
C22 C23 C24 C19 58.1(2)
C10 N1 S25 O27 -34.81(17)
C2 N1 S25 O27 158.61(14)
C10 N1 S25 O26 -171.70(14)
C2 N1 S25 O26 21.72(17)
C10 N1 S25 C28 77.33(16)
C2 N1 S25 C28 -89.26(16)
O27 S25 C28 F30 167.14(15)
O26 S25 C28 F30 -64.28(17)
N1 S25 C28 F30 50.91(17)
O27 S25 C28 F31 47.43(17)
O26 S25 C28 F31 176.01(15)
N1 S25 C28 F31 -68.79(16)
O27 S25 C28 F29 -72.92(18)
O26 S25 C28 F29 55.66(18)
N1 S25 C28 F29 170.85(16)
